data_7707099
loop_
_publ_author_name
'Burley, Lydia G.'
'Beecham-Lonsdale, James H'
'Srivastava, Anant Kumar'
'Collings, Ines E.'
'Saines, Paul J.'

_publ_section_title
;
 Enhancing the chemical flexibility of hybrid perovskites by introducing
 divalent ligands.
;
_journal_issue 16
_journal_name_full 'Dalton transactions (Cambridge, England : 2003)'
_journal_page_first 5437
_journal_page_last 5441
_journal_paper_doi 10.1039/d1dt00878a
_journal_volume 50
_journal_year 2021
_chemical_formula_moiety 'C4 H2 Er O8, C2 H8 N'
_chemical_formula_sum 'C6 H10 Er N O8'
_chemical_formula_weight 391.41
_space_group_crystal_system monoclinic
_space_group_IT_number 13
_space_group_name_Hall '-P 2yac'
_space_group_name_H-M_alt 'P 1 2/n 1'
_atom_sites_solution_hydrogens geom
_atom_sites_solution_primary direct
_audit_creation_date 2021-01-22
_audit_creation_method
;
Olex2 1.2
(compiled 2018.05.29 svn.r3510 for OlexSys, GUI svn.r5506)
;
_audit_update_record
;
2021-03-08 deposited with the CCDC.	2021-04-12 downloaded from the CCDC.
;
_cell_angle_alpha 90
_cell_angle_beta 96.851(4)
_cell_angle_gamma 90
_cell_formula_units_Z 4
_cell_length_a 9.1700(4)
_cell_length_b 8.9919(3)
_cell_length_c 13.1900(6)
_cell_measurement_reflns_used 6674
_cell_measurement_temperature 292.98(11)
_cell_measurement_theta_max 29.2720
_cell_measurement_theta_min 4.7700
_cell_volume 1079.83(8)
_computing_cell_refinement 'CrysAlisPro 1.171.38.46 (Rigaku OD, 2015)'
_computing_data_collection 'CrysAlisPro 1.171.38.46 (Rigaku OD, 2015)'
_computing_data_reduction 'CrysAlisPro 1.171.38.46 (Rigaku OD, 2015)'
_computing_molecular_graphics 'Olex2 (Dolomanov et al., 2009)'
_computing_publication_material 'Olex2 (Dolomanov et al., 2009)'
_computing_structure_refinement 'ShelXL (Sheldrick, 2015)'
_computing_structure_solution 'ShelXT (Sheldrick, 2015)'
_diffrn_ambient_environment air
_diffrn_ambient_temperature 292.98(11)
_diffrn_detector 'CCD plate'
_diffrn_detector_area_resol_mean 5.2887
_diffrn_detector_type AtlasS2
_diffrn_measured_fraction_theta_full 0.997
_diffrn_measured_fraction_theta_max 0.863
_diffrn_measurement_details
;
List of Runs (angles in degrees, time in seconds):

  # Type    Start    End  Width  t~exp~   \w     \q     \k     \f   Frames
#--------------------------------------------------------------------------
  1  \w    -18.00  18.00   1.00   10.00    --   11.79 -99.00 -60.00   36
  2  \w    -13.00  37.00   1.00   10.00    --   11.79 -57.00 -60.00   50
  3  \w    -13.00  84.00   1.00   10.00    --   11.79  57.00  90.00   97
  4  \w     37.00  66.00   1.00   10.00    --   11.79 178.00 -90.00   29
  5  \w    -13.00  77.00   1.00   10.00    --   11.79  77.00-150.00   90
  6  \w    -57.00 -32.00   1.00   10.00    --   11.79 -57.00 -60.00   25
;
_diffrn_measurement_device 'four-circle diffractometer'
_diffrn_measurement_device_type 'SuperNova, Dual, Cu at zero, AtlasS2'
_diffrn_measurement_method '\w scans'
_diffrn_orient_matrix_type 'CrysAlisPro convention (1999,Acta A55,543-557)'
_diffrn_orient_matrix_UB_11 0.0024860000
_diffrn_orient_matrix_UB_12 0.0788767000
_diffrn_orient_matrix_UB_13 0.0023238000
_diffrn_orient_matrix_UB_21 -0.0777313000
_diffrn_orient_matrix_UB_22 0.0026385000
_diffrn_orient_matrix_UB_23 -0.0090578000
_diffrn_orient_matrix_UB_31 -0.0037762000
_diffrn_orient_matrix_UB_32 -0.0029396000
_diffrn_orient_matrix_UB_33 0.0533231000
_diffrn_radiation_monochromator mirror
_diffrn_radiation_probe x-ray
_diffrn_radiation_type MoK\a
_diffrn_radiation_wavelength 0.71073
_diffrn_reflns_av_R_equivalents 0.1015
_diffrn_reflns_av_unetI/netI 0.0634
_diffrn_reflns_Laue_measured_fraction_full 0.997
_diffrn_reflns_Laue_measured_fraction_max 0.863
_diffrn_reflns_limit_h_max 11
_diffrn_reflns_limit_h_min -9
_diffrn_reflns_limit_k_max 12
_diffrn_reflns_limit_k_min -12
_diffrn_reflns_limit_l_max 17
_diffrn_reflns_limit_l_min -18
_diffrn_reflns_number 9202
_diffrn_reflns_point_group_measured_fraction_full 0.997
_diffrn_reflns_point_group_measured_fraction_max 0.863
_diffrn_reflns_theta_full 25.242
_diffrn_reflns_theta_max 29.688
_diffrn_reflns_theta_min 3.425
_diffrn_source 'micro-focus sealed X-ray tube'
_diffrn_source_type 'SuperNova (Mo) X-ray Source'
_exptl_absorpt_coefficient_mu 7.799
_exptl_absorpt_correction_T_max 1.00000
_exptl_absorpt_correction_T_min 0.31841
_exptl_absorpt_correction_type multi-scan
_exptl_absorpt_process_details
;
CrysAlisPro 1.171.38.46 (Rigaku Oxford Diffraction, 2015)
Empirical absorption correction using spherical harmonics,
 implemented in SCALE3 ABSPACK scaling algorithm.
;
_exptl_crystal_colour 'light colour'
_exptl_crystal_density_diffrn 2.408
_exptl_crystal_description block
_exptl_crystal_F_000 740
_exptl_crystal_size_max 0.155
_exptl_crystal_size_mid 0.131
_exptl_crystal_size_min 0.081
_refine_diff_density_max 2.191
_refine_diff_density_min -3.012
_refine_diff_density_rms 0.268
_refine_ls_extinction_method none
_refine_ls_goodness_of_fit_ref 1.068
_refine_ls_hydrogen_treatment constr
_refine_ls_matrix_type full
_refine_ls_number_parameters 148
_refine_ls_number_reflns 2658
_refine_ls_number_restraints 0
_refine_ls_restrained_S_all 1.068
_refine_ls_R_factor_all 0.0343
_refine_ls_R_factor_gt 0.0315
_refine_ls_shift/su_max 0.000
_refine_ls_shift/su_mean 0.000
_refine_ls_structure_factor_coef Fsqd
_refine_ls_weighting_details 'w=1/[\s^2^(Fo^2^)+(0.0332P)^2^+1.0580P] where P=(Fo^2^+2Fc^2^)/3'
_refine_ls_weighting_scheme calc
_refine_ls_wR_factor_gt 0.0697
_refine_ls_wR_factor_ref 0.0715
_reflns_Friedel_coverage 0.000
_reflns_number_gt 2487
_reflns_number_total 2658
_reflns_threshold_expression 'I > 2\s(I)'
_cod_data_source_file d1dt00878a2.cif
_cod_data_source_block DMAEr(HCO2)2(C2O4)_293K
_cod_depositor_comments 'Adding full bibliography for 7707096--7707101.cif.'
_cod_database_code 7707099
_shelx_shelxl_version_number 2014/7
_shelx_space_group_comment
;
The symmetry employed for this shelxl refinement is uniquely defined
by the following loop, which should always be used as a source of
symmetry information in preference to the above space-group names.
They are only intended as comments.
;
_reflns_odcompleteness_completeness 99.66
_reflns_odcompleteness_iscentric 1
_reflns_odcompleteness_theta 26.32
_olex2_refinement_description
;
1. Fixed Uiso
 At 1.2 times of:
  All C(H) groups, All N(H,H) groups
 At 1.5 times of:
  All C(H,H,H) groups
2.a Secondary CH2 refined with riding coordinates:
 N1(H1A,H1B)
2.b Aromatic/amide H refined with riding coordinates:
 C1(H1), C2(H2)
2.c Idealised Me refined as rotating group:
 C6(H6A,H6B,H6C), C5(H5A,H5B,H5C)
;
_olex2_date_sample_data_collection 2019-07-31
_olex2_submission_special_instructions 'No special instructions were received'
_oxdiff_exptl_absorpt_empirical_details
;
Empirical correction (ABSPACK) includes:
- Absorption correction using spherical harmonics
- Frame scaling
;
_oxdiff_exptl_absorpt_empirical_full_max 1.843
_oxdiff_exptl_absorpt_empirical_full_min 0.580

loop_
_space_group_symop_operation_xyz
'x, y, z'
'-x+1/2, y, -z+1/2'
'-x, -y, -z'
'x-1/2, -y, z-1/2'

loop_
_atom_site_label
_atom_site_type_symbol
_atom_site_fract_x
_atom_site_fract_y
_atom_site_fract_z
_atom_site_U_iso_or_equiv
_atom_site_adp_type
_atom_site_occupancy
_atom_site_site_symmetry_order
_atom_site_calc_flag
_atom_site_refinement_flags_posn
_atom_site_refinement_flags_adp
_atom_site_refinement_flags_occupancy
_atom_site_disorder_assembly
_atom_site_disorder_group
Er1 Er 0.7500 0.25278(2) 0.2500 0.00978(9) Uani 1 2 d S T P . .
Er2 Er 0.2500 0.71016(3) 0.2500 0.00962(8) Uani 1 2 d S T P . .
O1 O 0.2452(4) 0.8310(4) 0.5798(2) 0.0244(7) Uani 1 1 d . . . . .
O2 O 0.2411(4) 0.8061(4) 0.4129(2) 0.0285(8) Uani 1 1 d . . . . .
O7 O 0.6533(3) 0.4512(4) 0.3368(2) 0.0312(8) Uani 1 1 d . . . . .
O6 O 0.3445(3) 0.5098(4) 0.1627(2) 0.0266(7) Uani 1 1 d . . . . .
O8 O 0.5241(4) 0.3420(4) 0.1622(2) 0.0273(7) Uani 1 1 d . . . . .
O3 O 0.4251(5) 0.8935(5) 0.2681(3) 0.0501(11) Uani 1 1 d . . . . .
O5 O 0.4713(4) 0.6138(4) 0.3403(2) 0.0306(8) Uani 1 1 d . . . . .
O4 O 0.5941(4) 1.0560(4) 0.2538(3) 0.0396(9) Uani 1 1 d . . . . .
C3 C 0.5356(5) 0.5090(5) 0.3020(3) 0.0189(8) Uani 1 1 d . . . . .
C1 C 0.2271(5) 0.7570(5) 0.4987(3) 0.0232(10) Uani 1 1 d . . . . .
H1 H 0.2011 0.6575 0.5035 0.028 Uiso 1 1 calc R . . . .
C4 C 0.4603(4) 0.4482(4) 0.1987(3) 0.0152(7) Uani 1 1 d . . . . .
C2 C 0.4723(6) 1.0048(6) 0.2312(4) 0.0321(11) Uani 1 1 d . . . . .
H2 H 0.4100 1.0548 0.1818 0.038 Uiso 1 1 calc R . . . .
N1 N 0.3218(5) 1.1521(5) 0.5623(3) 0.0373(10) Uani 1 1 d . . . . .
H1A H 0.3898 1.1840 0.6113 0.045 Uiso 1 1 calc R . . . .
H1B H 0.3129 1.0542 0.5698 0.045 Uiso 1 1 calc R . . . .
C6 C 0.3718(8) 1.1815(9) 0.4637(4) 0.060(2) Uani 1 1 d . . . . .
H6A H 0.3142 1.1246 0.4120 0.090 Uiso 1 1 calc GR . . . .
H6B H 0.4733 1.1540 0.4660 0.090 Uiso 1 1 calc GR . . . .
H6C H 0.3609 1.2855 0.4481 0.090 Uiso 1 1 calc GR . . . .
C5 C 0.1814(8) 1.2227(8) 0.5757(6) 0.063(2) Uani 1 1 d . . . . .
H5A H 0.1070 1.1883 0.5237 0.095 Uiso 1 1 calc GR . . . .
H5B H 0.1910 1.3287 0.5706 0.095 Uiso 1 1 calc GR . . . .
H5C H 0.1543 1.1976 0.6417 0.095 Uiso 1 1 calc GR . . . .

loop_
_atom_site_aniso_label
_atom_site_aniso_U_11
_atom_site_aniso_U_22
_atom_site_aniso_U_33
_atom_site_aniso_U_23
_atom_site_aniso_U_13
_atom_site_aniso_U_12
Er1 0.00408(12) 0.01086(14) 0.01402(14) 0.000 -0.00053(10) 0.000
Er2 0.00351(12) 0.01157(13) 0.01345(14) 0.000 -0.00027(9) 0.000
O1 0.0315(18) 0.0236(14) 0.0188(14) -0.0024(14) 0.0050(14) -0.0079(15)
O2 0.041(2) 0.0275(16) 0.0173(14) -0.0003(14) 0.0070(14) 0.0022(17)
O7 0.0198(16) 0.0377(18) 0.0320(16) -0.0150(16) -0.0140(14) 0.0185(16)
O6 0.0204(16) 0.0303(16) 0.0264(15) -0.0099(14) -0.0085(13) 0.0131(15)
O8 0.0196(16) 0.0302(17) 0.0288(16) -0.0133(15) -0.0109(13) 0.0156(15)
O3 0.050(2) 0.055(2) 0.044(2) 0.013(2) 0.0004(19) -0.043(2)
O5 0.0206(16) 0.0332(17) 0.0338(16) -0.0190(16) -0.0147(14) 0.0151(15)
O4 0.0263(18) 0.044(2) 0.0454(19) 0.0119(18) -0.0086(16) -0.0261(19)
C3 0.015(2) 0.0203(19) 0.0200(19) -0.0060(17) -0.0058(16) 0.0022(17)
C1 0.028(2) 0.0209(18) 0.021(3) 0.0001(17) 0.004(2) -0.0029(19)
C4 0.0089(17) 0.0168(17) 0.0185(18) -0.0027(16) -0.0045(15) 0.0005(15)
C2 0.021(2) 0.036(3) 0.035(2) 0.011(2) -0.012(2) -0.017(2)
N1 0.033(2) 0.036(2) 0.040(2) 0.004(2) -0.0102(19) -0.006(2)
C6 0.052(4) 0.085(5) 0.043(3) -0.008(4) 0.006(3) -0.013(4)
C5 0.050(4) 0.054(4) 0.090(5) 0.000(4) 0.024(4) 0.000(4)

loop_
_atom_type_symbol
_atom_type_description
_atom_type_scat_dispersion_real
_atom_type_scat_dispersion_imag
_atom_type_scat_source
C C 0.0033 0.0016 'International Tables Vol C Tables 4.2.6.8 and 6.1.1.4'
H H 0.0000 0.0000 'International Tables Vol C Tables 4.2.6.8 and 6.1.1.4'
N N 0.0061 0.0033 'International Tables Vol C Tables 4.2.6.8 and 6.1.1.4'
O O 0.0106 0.0060 'International Tables Vol C Tables 4.2.6.8 and 6.1.1.4'
Er Er -0.2586 4.9576 'International Tables Vol C Tables 4.2.6.8 and 6.1.1.4'

loop_
_geom_angle_atom_site_label_1
_geom_angle_atom_site_label_2
_geom_angle_atom_site_label_3
_geom_angle
_geom_angle_site_symmetry_1
_geom_angle_site_symmetry_3
_geom_angle_publ_flag
O1 Er1 O1 142.83(16) 4_665 3_666 ?
O1 Er1 O8 118.98(12) 4_665 2_655 ?
O1 Er1 O8 74.31(11) 3_666 2_655 ?
O1 Er1 O8 74.31(11) 4_665 . ?
O1 Er1 O8 118.98(12) 3_666 . ?
O7 Er1 O1 75.19(11) 2_655 4_665 ?
O7 Er1 O1 137.68(11) . 4_665 ?
O7 Er1 O1 137.68(11) 2_655 3_666 ?
O7 Er1 O1 75.19(11) . 3_666 ?
O7 Er1 O7 81.23(18) . 2_655 ?
O7 Er1 O8 82.22(12) . 2_655 ?
O7 Er1 O8 67.99(10) 2_655 2_655 ?
O7 Er1 O8 82.22(12) 2_655 . ?
O7 Er1 O8 67.99(10) . . ?
O8 Er1 O8 140.73(16) . 2_655 ?
O4 Er1 O1 80.37(12) 2_645 3_666 ?
O4 Er1 O1 80.37(12) 1_545 4_665 ?
O4 Er1 O1 70.88(12) 2_645 4_665 ?
O4 Er1 O1 70.88(12) 1_545 3_666 ?
O4 Er1 O7 107.73(14) 1_545 . ?
O4 Er1 O7 107.73(14) 2_645 2_655 ?
O4 Er1 O7 150.95(12) 2_645 . ?
O4 Er1 O7 150.95(12) 1_545 2_655 ?
O4 Er1 O8 76.20(13) 1_545 . ?
O4 Er1 O8 76.20(13) 2_645 2_655 ?
O4 Er1 O8 139.49(11) 1_545 2_655 ?
O4 Er1 O8 139.49(11) 2_645 . ?
O4 Er1 O4 78.1(2) 1_545 2_645 ?
O2 Er2 O2 136.49(16) . 2 ?
O2 Er2 O6 142.18(11) . . ?
O2 Er2 O6 142.18(11) 2 2 ?
O2 Er2 O6 77.08(11) 2 . ?
O2 Er2 O6 77.08(11) . 2 ?
O2 Er2 O5 118.28(13) . 2 ?
O2 Er2 O5 78.18(12) . . ?
O2 Er2 O5 118.28(13) 2 . ?
O2 Er2 O5 78.18(12) 2 2 ?
O6 Er2 O6 80.38(16) . 2 ?
O6 Er2 O5 79.57(12) 2 . ?
O6 Er2 O5 68.09(10) 2 2 ?
O6 Er2 O5 68.09(10) . . ?
O6 Er2 O5 79.57(12) . 2 ?
O3 Er2 O2 74.86(13) 2 2 ?
O3 Er2 O2 74.86(13) . . ?
O3 Er2 O2 74.23(13) 2 . ?
O3 Er2 O2 74.23(13) . 2 ?
O3 Er2 O6 107.85(14) . . ?
O3 Er2 O6 142.35(12) . 2 ?
O3 Er2 O6 107.85(14) 2 2 ?
O3 Er2 O6 142.35(12) 2 . ?
O3 Er2 O3 88.1(2) 2 . ?
O3 Er2 O5 148.71(13) . 2 ?
O3 Er2 O5 70.53(14) . . ?
O3 Er2 O5 70.54(14) 2 2 ?
O3 Er2 O5 148.71(13) 2 . ?
O5 Er2 O5 137.47(17) 2 . ?
C1 O1 Er1 128.8(3) . 3_666 ?
C1 O2 Er2 137.1(3) . . ?
C3 O7 Er1 120.1(3) . . ?
C4 O6 Er2 120.1(3) . . ?
C4 O8 Er1 119.4(3) . . ?
C2 O3 Er2 146.0(4) . . ?
C3 O5 Er2 119.0(3) . . ?
C2 O4 Er1 148.4(4) . 1_565 ?
O7 C3 O5 126.9(4) . . ?
O7 C3 C4 117.1(4) . . ?
O5 C3 C4 116.0(4) . . ?
O1 C1 H1 117.5 . . ?
O2 C1 O1 125.0(4) . . ?
O2 C1 H1 117.5 . . ?
O6 C4 O8 127.9(4) . . ?
O6 C4 C3 116.7(4) . . ?
O8 C4 C3 115.3(4) . . ?
O3 C2 H2 117.4 . . ?
O4 C2 O3 125.2(6) . . ?
O4 C2 H2 117.4 . . ?
H1A N1 H1B 107.7 . . ?
C6 N1 H1A 108.8 . . ?
C6 N1 H1B 108.8 . . ?
C6 N1 C5 113.8(5) . . ?
C5 N1 H1A 108.8 . . ?
C5 N1 H1B 108.8 . . ?
N1 C6 H6A 109.5 . . ?
N1 C6 H6B 109.5 . . ?
N1 C6 H6C 109.5 . . ?
H6A C6 H6B 109.5 . . ?
H6A C6 H6C 109.5 . . ?
H6B C6 H6C 109.5 . . ?
N1 C5 H5A 109.5 . . ?
N1 C5 H5B 109.5 . . ?
N1 C5 H5C 109.5 . . ?
H5A C5 H5B 109.5 . . ?
H5A C5 H5C 109.5 . . ?
H5B C5 H5C 109.5 . . ?

loop_
_geom_bond_atom_site_label_1
_geom_bond_atom_site_label_2
_geom_bond_distance
_geom_bond_site_symmetry_2
_geom_bond_publ_flag
Er1 O1 2.363(3) 3_666 ?
Er1 O1 2.363(3) 4_665 ?
Er1 O7 2.350(3) 2_655 ?
Er1 O7 2.350(3) . ?
Er1 O8 2.388(3) 2_655 ?
Er1 O8 2.388(3) . ?
Er1 O4 2.279(3) 1_545 ?
Er1 O4 2.279(3) 2_645 ?
Er2 O2 2.326(3) 2 ?
Er2 O2 2.326(3) . ?
Er2 O6 2.358(3) 2 ?
Er2 O6 2.358(3) . ?
Er2 O3 2.294(4) 2 ?
Er2 O3 2.294(4) . ?
Er2 O5 2.390(3) 2 ?
Er2 O5 2.390(3) . ?
O1 Er1 2.363(3) 3_666 ?
O1 C1 1.254(5) . ?
O2 C1 1.235(4) . ?
O7 C3 1.236(5) . ?
O6 C4 1.241(5) . ?
O8 C4 1.246(5) . ?
O3 C2 1.215(5) . ?
O5 C3 1.250(5) . ?
O4 Er1 2.279(3) 1_565 ?
O4 C2 1.211(6) . ?
C3 C4 1.553(6) . ?
C1 H1 0.9300 . ?
C2 H2 0.9300 . ?
N1 H1A 0.8900 . ?
N1 H1B 0.8900 . ?
N1 C6 1.454(7) . ?
N1 C5 1.465(7) . ?
C6 H6A 0.9600 . ?
C6 H6B 0.9600 . ?
C6 H6C 0.9600 . ?
C5 H5A 0.9600 . ?
C5 H5B 0.9600 . ?
C5 H5C 0.9600 . ?

loop_
_geom_torsion_atom_site_label_1
_geom_torsion_atom_site_label_2
_geom_torsion_atom_site_label_3
_geom_torsion_atom_site_label_4
_geom_torsion
_geom_torsion_site_symmetry_1
_geom_torsion_site_symmetry_2
_geom_torsion_site_symmetry_3
_geom_torsion_site_symmetry_4
_geom_torsion_publ_flag
Er1 O1 C1 O2 -172.0(4) 3_666 . . . ?
Er1 O7 C3 O5 179.4(4) . . . . ?
Er1 O7 C3 C4 -2.0(5) . . . . ?
Er1 O8 C4 O6 178.7(3) . . . . ?
Er1 O8 C4 C3 -1.7(5) . . . . ?
Er1 O4 C2 O3 -164.1(5) 1_565 . . . ?
Er2 O2 C1 O1 169.9(4) . . . . ?
Er2 O6 C4 O8 -179.9(3) . . . . ?
Er2 O6 C4 C3 0.5(5) . . . . ?
Er2 O3 C2 O4 -161.6(5) . . . . ?
Er2 O5 C3 O7 176.8(4) . . . . ?
Er2 O5 C3 C4 -1.7(5) . . . . ?
O7 C3 C4 O6 -177.8(4) . . . . ?
O7 C3 C4 O8 2.5(6) . . . . ?
O5 C3 C4 O6 0.9(6) . . . . ?
O5 C3 C4 O8 -178.8(4) . . . . ?
